data_1518479
loop_
_publ_author_name
'Commarieu, Basile'
'Claverie, Jerome P.'

_publ_section_title
;
 Bypassing the lack of reactivity of endo-substituted norbornenes with the
 catalytic rectification--insertion mechanism
;
_journal_issue 4
_journal_name_full 'Chem. Sci.'
_journal_page_first 2172
_journal_paper_doi 10.1039/C4SC03575E
_journal_volume 6
_journal_year 2015
_chemical_formula_sum 'C17 H28 F6 N3 O10 Pd Sb'
_chemical_formula_weight 776.57
_chemical_name_systematic
; 
 ? 
;
_space_group_crystal_system monoclinic
_space_group_IT_number 14
_space_group_name_Hall '-P 2ybc'
_space_group_name_H-M_alt 'P 1 21/c 1'
_symmetry_space_group_name_Hall '-P 2ybc'
_symmetry_space_group_name_H-M 'P 1 21/c 1'
_atom_sites_solution_hydrogens geom
_audit_creation_method SHELXL-2013
_audit_update_record
;
2014-11-17 deposited with the CCDC.
2014-12-24 downloaded from the CCDC.
;
_cell_angle_alpha 90
_cell_angle_beta 92.7470(10)
_cell_angle_gamma 90
_cell_formula_units_Z 4
_cell_length_a 10.0271(7)
_cell_length_b 19.0026(14)
_cell_length_c 14.5138(10)
_cell_measurement_reflns_used 9928
_cell_measurement_temperature 200(2)
_cell_measurement_theta_max 27.60
_cell_measurement_theta_min 2.30
_cell_volume 2762.3(3)
_computing_cell_refinement 'Bruker SAINT'
_computing_data_collection 'Bruker APEX2'
_computing_data_reduction 'Bruker SAINT'
_computing_molecular_graphics 'Bruker SHELXTL'
_computing_publication_material 'Bruker SHELXTL'
_computing_structure_refinement 'SHELXL-2013 (Sheldrick, 2013)'
_computing_structure_solution 'SHELXS-97 (Sheldrick 2008)'
_diffrn_ambient_temperature 200(2)
_diffrn_detector_area_resol_mean 8.33
_diffrn_measured_fraction_theta_full 0.999
_diffrn_measured_fraction_theta_max 0.996
_diffrn_measurement_device_type 'Bruker AXS APEX diffractometer'
_diffrn_measurement_method '\f and \w scans'
_diffrn_radiation_type MoK\a
_diffrn_radiation_wavelength 0.71073
_diffrn_reflns_av_R_equivalents 0.0223
_diffrn_reflns_av_unetI/netI 0.0152
_diffrn_reflns_Laue_measured_fraction_full 0.999
_diffrn_reflns_Laue_measured_fraction_max 0.996
_diffrn_reflns_limit_h_max 13
_diffrn_reflns_limit_h_min -13
_diffrn_reflns_limit_k_max 24
_diffrn_reflns_limit_k_min -24
_diffrn_reflns_limit_l_max 18
_diffrn_reflns_limit_l_min -18
_diffrn_reflns_number 35550
_diffrn_reflns_point_group_measured_fraction_full 0.999
_diffrn_reflns_point_group_measured_fraction_max 0.996
_diffrn_reflns_theta_full 25.242
_diffrn_reflns_theta_max 27.726
_diffrn_reflns_theta_min 2.033
_exptl_absorpt_coefficient_mu 1.721
_exptl_absorpt_correction_T_max 0.7456
_exptl_absorpt_correction_T_min 0.6202
_exptl_absorpt_correction_type multi-scan
_exptl_absorpt_process_details 'APEX2 (Bruker, 2007)'
_exptl_crystal_colour colourless
_exptl_crystal_density_diffrn 1.867
_exptl_crystal_description block
_exptl_crystal_F_000 1528
_exptl_crystal_size_max 0.571
_exptl_crystal_size_mid 0.322
_exptl_crystal_size_min 0.268
_refine_diff_density_max 0.813
_refine_diff_density_min -0.557
_refine_diff_density_rms 0.082
_refine_ls_extinction_method none
_refine_ls_goodness_of_fit_ref 1.040
_refine_ls_hydrogen_treatment constr
_refine_ls_matrix_type full
_refine_ls_number_parameters 348
_refine_ls_number_reflns 6464
_refine_ls_number_restraints 0
_refine_ls_restrained_S_all 1.040
_refine_ls_R_factor_all 0.0300
_refine_ls_R_factor_gt 0.0269
_refine_ls_shift/su_max 0.002
_refine_ls_shift/su_mean 0.000
_refine_ls_structure_factor_coef Fsqd
_refine_ls_weighting_details 'w=1/[\s^2^(Fo^2^)+(0.0337P)^2^+3.7485P] where P=(Fo^2^+2Fc^2^)/3'
_refine_ls_weighting_scheme calc
_refine_ls_wR_factor_gt 0.0677
_refine_ls_wR_factor_ref 0.0696
_reflns_Friedel_coverage 0.000
_reflns_number_gt 5909
_reflns_number_total 6464
_reflns_threshold_expression 'I > 2\s(I)'
_cod_data_source_file c4sc03575e2.cif
_cod_data_source_block clav014
_cod_depositor_comments 'Adding full bibliography for 1518476--1518480.cif.'
_cod_database_code 1518479
_shelx_space_group_comment
; 
The symmetry employed for this shelxl refinement is uniquely defined 
by the following loop, which should always be used as a source of 
symmetry information in preference to the above space-group names. 
They are only intended as comments. 
;
_shelx_estimated_absorpt_t_min 0.440
_shelx_estimated_absorpt_t_max 0.656
_shelxl_version_number 2013-4

loop_
_space_group_symop_operation_xyz
'x, y, z'
'-x, y+1/2, -z+1/2'
'-x, -y, -z'
'x, -y-1/2, z-1/2'

loop_
_atom_site_label
_atom_site_type_symbol
_atom_site_fract_x
_atom_site_fract_y
_atom_site_fract_z
_atom_site_U_iso_or_equiv
_atom_site_adp_type
_atom_site_occupancy
_atom_site_site_symmetry_order
_atom_site_calc_flag
_atom_site_refinement_flags_posn
_atom_site_refinement_flags_adp
Pd Pd 1.00156(2) 0.18998(2) 1.01573(2) 0.02137(6) Uani 1 1 d . .
O1 O 0.85655(19) 0.22845(10) 0.53063(12) 0.0307(4) Uani 1 1 d . .
O2 O 0.77993(19) 0.12833(10) 0.58586(12) 0.0322(4) Uani 1 1 d . .
O3 O 1.0157(2) 0.33913(10) 0.66607(11) 0.0310(4) Uani 1 1 d . .
O4 O 0.9472(2) 0.36144(10) 0.80695(12) 0.0361(4) Uani 1 1 d . .
C1 C 1.1969(3) 0.14845(16) 1.00226(18) 0.0340(6) Uani 1 1 d . .
H1A H 1.2463 0.1659 0.9494 0.041 Uiso 1 1 calc R U
H1B H 1.2531 0.1439 1.0599 0.041 Uiso 1 1 calc R U
C2 C 1.1062(3) 0.09522(14) 0.98375(17) 0.0317(6) Uani 1 1 d . .
H2 H 1.1041 0.0570 1.0310 0.038 Uiso 1 1 calc R U
C3 C 1.0580(3) 0.07490(14) 0.88720(17) 0.0324(6) Uani 1 1 d . .
H3A H 0.9709 0.0506 0.8895 0.039 Uiso 1 1 calc R U
H3B H 1.1225 0.0417 0.8612 0.039 Uiso 1 1 calc R U
C4 C 1.0428(2) 0.13951(13) 0.82417(15) 0.0238(5) Uani 1 1 d . .
H4 H 1.1281 0.1488 0.7933 0.029 Uiso 1 1 calc R U
C5 C 0.9270(2) 0.13011(12) 0.75134(15) 0.0229(5) Uani 1 1 d . .
H5 H 0.9221 0.0826 0.7217 0.028 Uiso 1 1 calc R U
C6 C 0.9332(2) 0.19235(12) 0.68324(15) 0.0215(4) Uani 1 1 d . .
H6 H 1.0286 0.2025 0.6711 0.026 Uiso 1 1 calc R U
C7 C 0.8750(2) 0.25486(12) 0.73910(15) 0.0211(4) Uani 1 1 d . .
H7 H 0.7834 0.2648 0.7119 0.025 Uiso 1 1 calc R U
C8 C 0.8582(2) 0.22232(12) 0.83592(14) 0.0210(4) Uani 1 1 d . .
H8 H 0.7994 0.2496 0.8767 0.025 Uiso 1 1 calc R U
C9 C 0.9990(2) 0.20644(12) 0.87802(15) 0.0212(4) Uani 1 1 d . .
H9 H 1.0600 0.2464 0.8646 0.025 Uiso 1 1 calc R U
C10 C 0.8054(2) 0.14960(13) 0.80714(16) 0.0254(5) Uani 1 1 d . .
H10A H 0.7214 0.1520 0.7685 0.031 Uiso 1 1 calc R U
H10B H 0.7941 0.1179 0.8604 0.031 Uiso 1 1 calc R U
C11 C 0.8549(2) 0.18451(13) 0.59274(16) 0.0231(5) Uani 1 1 d . .
C12 C 0.7030(4) 0.11876(18) 0.4988(2) 0.0483(8) Uani 1 1 d . .
H12A H 0.6412 0.1583 0.4891 0.072 Uiso 1 1 calc R U
H12B H 0.6524 0.0747 0.5008 0.072 Uiso 1 1 calc R U
H12C H 0.7639 0.1169 0.4480 0.072 Uiso 1 1 calc R U
C13 C 0.9541(3) 0.32151(13) 0.73285(16) 0.0253(5) Uani 1 1 d . .
C14 C 1.0180(5) 0.42832(16) 0.8045(2) 0.0557(10) Uani 1 1 d . .
H14A H 1.1137 0.4195 0.7998 0.083 Uiso 1 1 calc R U
H14B H 1.0031 0.4548 0.8610 0.083 Uiso 1 1 calc R U
H14C H 0.9847 0.4556 0.7509 0.083 Uiso 1 1 calc R U
C15 C 0.3119(6) 0.3855(3) 0.0172(4) 0.0902(16) Uani 1 1 d . .
H15A H 0.3552 0.4278 -0.0058 0.135 Uiso 1 1 calc R U
H15B H 0.2923 0.3530 -0.0341 0.135 Uiso 1 1 calc R U
H15C H 0.3715 0.3626 0.0635 0.135 Uiso 1 1 calc R U
N1 N 0.1897(4) 0.4049(3) 0.0584(3) 0.0795(12) Uani 1 1 d . .
O5 O 0.0889(5) 0.3828(4) 0.0250(4) 0.190(4) Uani 1 1 d . .
O6 O 0.1954(5) 0.4372(2) 0.1286(4) 0.1306(18) Uani 1 1 d . .
C16 C 0.5743(5) 0.1393(3) 0.0009(3) 0.0795(14) Uani 1 1 d . .
H16A H 0.5073 0.1480 0.0466 0.119 Uiso 1 1 calc R U
H16B H 0.5304 0.1206 -0.0557 0.119 Uiso 1 1 calc R U
H16C H 0.6194 0.1836 -0.0130 0.119 Uiso 1 1 calc R U
N2 N 0.6704(4) 0.0894(2) 0.0372(3) 0.0687(9) Uani 1 1 d . .
O7 O 0.6702(8) 0.0335(3) 0.0050(4) 0.181(3) Uani 1 1 d . .
O8 O 0.7467(5) 0.1043(3) 0.0954(4) 0.161(3) Uani 1 1 d . .
C17 C 0.5303(8) 0.4985(3) 0.7297(5) 0.119(3) Uani 1 1 d . .
H17A H 0.4876 0.4937 0.6679 0.178 Uiso 1 1 calc R U
H17B H 0.5965 0.4610 0.7399 0.178 Uiso 1 1 calc R U
H17C H 0.5747 0.5443 0.7352 0.178 Uiso 1 1 calc R U
N3 N 0.4326(7) 0.4934(2) 0.7964(5) 0.1087(18) Uani 1 1 d . .
O9 O 0.3221(6) 0.4974(3) 0.7731(8) 0.215(4) Uani 1 1 d . .
O10 O 0.4794(8) 0.4821(3) 0.8766(4) 0.170(3) Uani 1 1 d . .
Sb Sb 0.41405(2) 0.25751(2) 0.75034(2) 0.03384(6) Uani 1 1 d . .
F1 F 0.2736(2) 0.22993(11) 0.66892(15) 0.0555(5) Uani 1 1 d . .
F2 F 0.4151(3) 0.16779(14) 0.80253(19) 0.0833(8) Uani 1 1 d . .
F3 F 0.5366(2) 0.22740(14) 0.66614(16) 0.0672(6) Uani 1 1 d . .
F4 F 0.5542(2) 0.28412(16) 0.83115(17) 0.0764(7) Uani 1 1 d . .
F5 F 0.4121(2) 0.34650(11) 0.69651(17) 0.0661(6) Uani 1 1 d . .
F6 F 0.2900(2) 0.28682(16) 0.83370(18) 0.0784(7) Uani 1 1 d . .

loop_
_atom_site_aniso_label
_atom_site_aniso_U_11
_atom_site_aniso_U_22
_atom_site_aniso_U_33
_atom_site_aniso_U_23
_atom_site_aniso_U_13
_atom_site_aniso_U_12
Pd 0.02700(10) 0.02451(10) 0.01248(9) 0.00020(6) -0.00044(6) 0.00445(7)
O1 0.0404(10) 0.0351(10) 0.0161(8) 0.0025(7) -0.0041(7) -0.0120(8)
O2 0.0421(11) 0.0338(10) 0.0202(8) 0.0017(7) -0.0049(7) -0.0151(8)
O3 0.0446(11) 0.0320(9) 0.0163(8) -0.0014(7) 0.0011(7) -0.0092(8)
O4 0.0664(14) 0.0229(9) 0.0194(8) -0.0031(7) 0.0040(8) -0.0019(9)
C1 0.0291(13) 0.0469(16) 0.0254(12) -0.0029(11) -0.0037(10) 0.0130(12)
C2 0.0442(15) 0.0296(13) 0.0208(11) 0.0020(10) -0.0023(10) 0.0171(11)
C3 0.0491(16) 0.0260(12) 0.0215(12) -0.0004(10) -0.0040(11) 0.0108(11)
C4 0.0289(12) 0.0265(12) 0.0159(10) -0.0020(9) 0.0004(9) 0.0036(9)
C5 0.0312(12) 0.0220(11) 0.0155(10) -0.0002(8) 0.0004(9) 0.0000(9)
C6 0.0269(11) 0.0243(11) 0.0132(10) -0.0006(8) 0.0008(8) -0.0020(9)
C7 0.0254(11) 0.0250(11) 0.0128(9) -0.0003(8) 0.0000(8) 0.0015(9)
C8 0.0252(11) 0.0265(11) 0.0115(9) 0.0011(8) 0.0027(8) 0.0022(9)
C9 0.0277(11) 0.0237(11) 0.0123(9) 0.0007(8) 0.0010(8) 0.0012(9)
C10 0.0282(12) 0.0301(12) 0.0179(10) 0.0026(9) 0.0000(9) -0.0042(10)
C11 0.0273(12) 0.0267(11) 0.0155(10) -0.0021(8) 0.0023(9) -0.0044(9)
C12 0.061(2) 0.0532(19) 0.0287(14) 0.0002(13) -0.0160(13) -0.0291(16)
C13 0.0356(13) 0.0238(11) 0.0159(10) 0.0010(8) -0.0041(9) 0.0026(10)
C14 0.109(3) 0.0251(14) 0.0327(16) -0.0047(12) 0.0018(17) -0.0176(17)
C15 0.109(4) 0.090(4) 0.074(3) 0.006(3) 0.032(3) -0.001(3)
N1 0.068(2) 0.099(3) 0.071(3) 0.034(2) 0.007(2) -0.018(2)
O5 0.090(3) 0.356(9) 0.120(4) 0.137(5) -0.032(3) -0.093(4)
O6 0.149(4) 0.103(3) 0.145(5) -0.017(3) 0.059(4) 0.014(3)
C16 0.068(3) 0.111(4) 0.061(3) 0.002(3) 0.010(2) 0.034(3)
N2 0.067(2) 0.075(3) 0.065(2) 0.0174(19) 0.0169(18) 0.0045(19)
O7 0.304(9) 0.106(4) 0.131(5) -0.006(3) -0.016(5) 0.084(5)
O8 0.107(3) 0.150(4) 0.214(6) 0.043(4) -0.099(4) -0.033(3)
C17 0.169(7) 0.091(4) 0.101(4) -0.019(3) 0.054(5) -0.057(4)
N3 0.130(5) 0.046(2) 0.151(6) -0.003(3) 0.009(4) -0.002(3)
O9 0.098(4) 0.077(3) 0.470(14) -0.013(5) -0.004(6) 0.023(3)
O10 0.229(7) 0.186(6) 0.096(4) 0.041(4) 0.018(4) -0.048(5)
Sb 0.02750(10) 0.04239(11) 0.03138(10) 0.00301(7) -0.00137(7) 0.00107(7)
F1 0.0432(11) 0.0575(12) 0.0639(13) -0.0069(10) -0.0172(9) -0.0032(9)
F2 0.101(2) 0.0619(15) 0.0852(18) 0.0364(14) -0.0144(15) 0.0020(14)
F3 0.0492(12) 0.0927(17) 0.0610(14) -0.0156(12) 0.0165(10) 0.0099(12)
F4 0.0511(13) 0.108(2) 0.0669(15) -0.0186(14) -0.0279(11) -0.0003(13)
F5 0.0784(15) 0.0437(11) 0.0748(15) 0.0117(10) -0.0088(12) -0.0082(11)
F6 0.0618(14) 0.108(2) 0.0678(15) -0.0225(14) 0.0285(12) -0.0008(14)

loop_
_atom_type_symbol
_atom_type_description
_atom_type_scat_dispersion_real
_atom_type_scat_dispersion_imag
_atom_type_scat_source
C C 0.0033 0.0016 'International Tables Vol C Tables 4.2.6.8 and 6.1.1.4'
H H 0.0000 0.0000 'International Tables Vol C Tables 4.2.6.8 and 6.1.1.4'
N N 0.0061 0.0033 'International Tables Vol C Tables 4.2.6.8 and 6.1.1.4'
O O 0.0106 0.0060 'International Tables Vol C Tables 4.2.6.8 and 6.1.1.4'
Pd Pd -0.9988 1.0072 'International Tables Vol C Tables 4.2.6.8 and 6.1.1.4'
Sb Sb -0.5866 1.5461 'International Tables Vol C Tables 4.2.6.8 and 6.1.1.4'
F F 0.0171 0.0103 'International Tables Vol C Tables 4.2.6.8 and 6.1.1.4'

loop_
_geom_angle_atom_site_label_1
_geom_angle_atom_site_label_2
_geom_angle_atom_site_label_3
_geom_angle
_geom_angle_site_symmetry_1
_geom_angle_site_symmetry_3
C9 Pd C1 86.26(10) . .
C9 Pd O1 90.64(8) . 4_566
C1 Pd O1 155.34(10) . 4_566
C9 Pd C2 84.21(9) . .
C1 Pd C2 37.61(11) . .
O1 Pd C2 165.86(9) 4_566 .
C9 Pd O3 173.91(8) . 4_566
C1 Pd O3 88.99(9) . 4_566
O1 Pd O3 95.26(7) 4_566 4_566
C2 Pd O3 89.69(8) . 4_566
C11 O1 Pd 126.72(16) . 4_565
C11 O2 C12 116.5(2) . .
C13 O3 Pd 133.79(17) . 4_565
C13 O4 C14 115.8(2) . .
C2 C1 Pd 71.87(15) . .
C2 C1 H1A 116.4 . .
Pd C1 H1A 116.4 . .
C2 C1 H1B 116.4 . .
Pd C1 H1B 116.4 . .
H1A C1 H1B 113.4 . .
C1 C2 C3 123.2(3) . .
C1 C2 Pd 70.53(15) . .
C3 C2 Pd 106.11(16) . .
C1 C2 H2 115.8 . .
C3 C2 H2 115.8 . .
Pd C2 H2 115.8 . .
C2 C3 C4 111.5(2) . .
C2 C3 H3A 109.3 . .
C4 C3 H3A 109.3 . .
C2 C3 H3B 109.3 . .
C4 C3 H3B 109.3 . .
H3A C3 H3B 108.0 . .
C3 C4 C5 111.5(2) . .
C3 C4 C9 112.00(19) . .
C5 C4 C9 102.49(18) . .
C3 C4 H4 110.2 . .
C5 C4 H4 110.2 . .
C9 C4 H4 110.2 . .
C10 C5 C4 101.57(18) . .
C10 C5 C6 102.08(19) . .
C4 C5 C6 107.33(19) . .
C10 C5 H5 114.8 . .
C4 C5 H5 114.8 . .
C6 C5 H5 114.8 . .
C11 C6 C5 116.58(19) . .
C11 C6 C7 109.59(19) . .
C5 C6 C7 102.83(17) . .
C11 C6 H6 109.2 . .
C5 C6 H6 109.2 . .
C7 C6 H6 109.2 . .
C13 C7 C8 118.16(19) . .
C13 C7 C6 113.4(2) . .
C8 C7 C6 103.04(18) . .
C13 C7 H7 107.2 . .
C8 C7 H7 107.2 . .
C6 C7 H7 107.2 . .
C10 C8 C9 103.30(19) . .
C10 C8 C7 99.43(17) . .
C9 C8 C7 107.48(18) . .
C10 C8 H8 115.0 . .
C9 C8 H8 115.0 . .
C7 C8 H8 115.0 . .
C8 C9 C4 103.55(18) . .
C8 C9 Pd 112.99(15) . .
C4 C9 Pd 112.15(15) . .
C8 C9 H9 109.3 . .
C4 C9 H9 109.3 . .
Pd C9 H9 109.3 . .
C8 C10 C5 95.03(18) . .
C8 C10 H10A 112.7 . .
C5 C10 H10A 112.7 . .
C8 C10 H10B 112.7 . .
C5 C10 H10B 112.7 . .
H10A C10 H10B 110.2 . .
O1 C11 O2 121.8(2) . .
O1 C11 C6 123.2(2) . .
O2 C11 C6 114.9(2) . .
O2 C12 H12A 109.5 . .
O2 C12 H12B 109.5 . .
H12A C12 H12B 109.5 . .
O2 C12 H12C 109.5 . .
H12A C12 H12C 109.5 . .
H12B C12 H12C 109.5 . .
O3 C13 O4 122.5(2) . .
O3 C13 C7 124.7(2) . .
O4 C13 C7 112.8(2) . .
O4 C14 H14A 109.5 . .
O4 C14 H14B 109.5 . .
H14A C14 H14B 109.5 . .
O4 C14 H14C 109.5 . .
H14A C14 H14C 109.5 . .
H14B C14 H14C 109.5 . .
N1 C15 H15A 109.5 . .
N1 C15 H15B 109.5 . .
H15A C15 H15B 109.5 . .
N1 C15 H15C 109.5 . .
H15A C15 H15C 109.5 . .
H15B C15 H15C 109.5 . .
O5 N1 O6 122.8(6) . .
O5 N1 C15 118.1(6) . .
O6 N1 C15 118.8(5) . .
N2 C16 H16A 109.5 . .
N2 C16 H16B 109.5 . .
H16A C16 H16B 109.5 . .
N2 C16 H16C 109.5 . .
H16A C16 H16C 109.5 . .
H16B C16 H16C 109.5 . .
O8 N2 O7 120.8(6) . .
O8 N2 C16 121.3(5) . .
O7 N2 C16 118.0(5) . .
N3 C17 H17A 109.5 . .
N3 C17 H17B 109.5 . .
H17A C17 H17B 109.5 . .
N3 C17 H17C 109.5 . .
H17A C17 H17C 109.5 . .
H17B C17 H17C 109.5 . .
O9 N3 O10 126.8(9) . .
O9 N3 C17 119.1(9) . .
O10 N3 C17 114.0(7) . .
F4 Sb F6 90.97(12) . .
F4 Sb F5 90.57(12) . .
F6 Sb F5 90.40(13) . .
F4 Sb F3 89.69(11) . .
F6 Sb F3 179.28(12) . .
F5 Sb F3 89.87(12) . .
F4 Sb F2 90.17(13) . .
F6 Sb F2 90.03(14) . .
F5 Sb F2 179.13(12) . .
F3 Sb F2 89.70(13) . .
F4 Sb F1 179.50(11) . .
F6 Sb F1 89.32(11) . .
F5 Sb F1 89.82(10) . .
F3 Sb F1 90.01(10) . .
F2 Sb F1 89.42(11) . .

loop_
_geom_bond_atom_site_label_1
_geom_bond_atom_site_label_2
_geom_bond_distance
_geom_bond_site_symmetry_2
Pd C9 2.022(2) .
Pd C1 2.129(3) .
Pd O1 2.1434(18) 4_566
Pd C2 2.146(2) .
Pd O3 2.2488(17) 4_566
O1 C11 1.229(3) .
O1 Pd 2.1433(18) 4_565
O2 C11 1.307(3) .
O2 C12 1.460(3) .
O3 C13 1.221(3) .
O3 Pd 2.2489(17) 4_565
O4 C13 1.321(3) .
O4 C14 1.457(4) .
C1 C2 1.378(4) .
C1 H1A 0.9900 .
C1 H1B 0.9900 .
C2 C3 1.510(3) .
C2 H2 1.0000 .
C3 C4 1.534(3) .
C3 H3A 0.9900 .
C3 H3B 0.9900 .
C4 C5 1.542(3) .
C4 C9 1.567(3) .
C4 H4 1.0000 .
C5 C10 1.541(3) .
C5 C6 1.545(3) .
C5 H5 1.0000 .
C6 C11 1.505(3) .
C6 C7 1.567(3) .
C6 H6 1.0000 .
C7 C13 1.500(3) .
C7 C8 1.552(3) .
C7 H7 1.0000 .
C8 C10 1.531(3) .
C8 C9 1.541(3) .
C8 H8 1.0000 .
C9 H9 1.0000 .
C10 H10A 0.9900 .
C10 H10B 0.9900 .
C12 H12A 0.9800 .
C12 H12B 0.9800 .
C12 H12C 0.9800 .
C14 H14A 0.9800 .
C14 H14B 0.9800 .
C14 H14C 0.9800 .
C15 N1 1.436(7) .
C15 H15A 0.9800 .
C15 H15B 0.9800 .
C15 H15C 0.9800 .
N1 O5 1.177(6) .
N1 O6 1.189(6) .
C16 N2 1.435(6) .
C16 H16A 0.9800 .
C16 H16B 0.9800 .
C16 H16C 0.9800 .
N2 O8 1.148(6) .
N2 O7 1.161(6) .
C17 N3 1.413(8) .
C17 H17A 0.9800 .
C17 H17B 0.9800 .
C17 H17C 0.9800 .
N3 O9 1.145(8) .
N3 O10 1.252(8) .
Sb F4 1.857(2) .
Sb F6 1.861(2) .
Sb F5 1.863(2) .
Sb F3 1.864(2) .
Sb F2 1.865(2) .
Sb F1 1.8696(19) .

loop_
_geom_torsion_atom_site_label_1
_geom_torsion_atom_site_label_2
_geom_torsion_atom_site_label_3
_geom_torsion_atom_site_label_4
_geom_torsion
_geom_torsion_site_symmetry_1
Pd C1 C2 C3 96.9(2) .
C1 C2 C3 C4 -36.5(4) .
Pd C2 C3 C4 40.4(3) .
C2 C3 C4 C5 -147.2(2) .
C2 C3 C4 C9 -33.0(3) .
C3 C4 C5 C10 81.5(2) .
C9 C4 C5 C10 -38.5(2) .
C3 C4 C5 C6 -171.83(19) .
C9 C4 C5 C6 68.2(2) .
C10 C5 C6 C11 -89.7(2) .
C4 C5 C6 C11 163.9(2) .
C10 C5 C6 C7 30.2(2) .
C4 C5 C6 C7 -76.2(2) .
C11 C6 C7 C13 -100.2(2) .
C5 C6 C7 C13 135.19(19) .
C11 C6 C7 C8 130.88(19) .
C5 C6 C7 C8 6.3(2) .
C13 C7 C8 C10 -166.5(2) .
C6 C7 C8 C10 -40.6(2) .
C13 C7 C8 C9 -59.3(3) .
C6 C7 C8 C9 66.7(2) .
C10 C8 C9 C4 29.8(2) .
C7 C8 C9 C4 -74.8(2) .
C10 C8 C9 Pd -91.79(18) .
C7 C8 C9 Pd 163.68(15) .
C3 C4 C9 C8 -114.2(2) .
C5 C4 C9 C8 5.5(2) .
C3 C4 C9 Pd 8.0(3) .
C5 C4 C9 Pd 127.58(16) .
C9 C8 C10 C5 -52.38(19) .
C7 C8 C10 C5 58.24(19) .
C4 C5 C10 C8 55.8(2) .
C6 C5 C10 C8 -54.98(19) .
Pd O1 C11 O2 -165.22(18) 4_565
Pd O1 C11 C6 17.5(4) 4_565
C12 O2 C11 O1 2.8(4) .
C12 O2 C11 C6 -179.7(2) .
C5 C6 C11 O1 -176.2(2) .
C7 C6 C11 O1 67.5(3) .
C5 C6 C11 O2 6.3(3) .
C7 C6 C11 O2 -109.9(2) .
Pd O3 C13 O4 -155.98(19) 4_565
Pd O3 C13 C7 21.6(4) 4_565
C14 O4 C13 O3 -0.1(4) .
C14 O4 C13 C7 -177.9(3) .
C8 C7 C13 O3 152.1(2) .
C6 C7 C13 O3 31.3(3) .
C8 C7 C13 O4 -30.1(3) .
C6 C7 C13 O4 -150.8(2) .
